data_4345241
loop_
_publ_author_name
'Chen, Di-Ming'
'Zhang, Nan-Nan'
'Liu, Chun-Sen'
'Jiang, Zhi-Hao'
'Wang, Xing-Dong'
'Du, Miao'

_publ_section_title
;
 A Mixed-Cluster Approach for Building a Highly Porous Cobalt(II)
 Isonicotinic Acid Framework: Gas Sorption Properties and Computational
 Analyses
;
_journal_name_full 'Inorganic Chemistry'
_journal_paper_doi 10.1021/acs.inorgchem.6b03170
_journal_year 2017
_chemical_formula_moiety '0.5(C96 H64 Co16 N16 O50)'
_chemical_formula_sum 'C48 H32 Co8 N8 O25'
_chemical_formula_weight 1592.25
_space_group_crystal_system tetragonal
_space_group_IT_number 119
_space_group_name_Hall 'I -4 -2'
_space_group_name_H-M_alt 'I -4 m 2'
_symmetry_space_group_name_Hall 'I -4 -2'
_symmetry_space_group_name_H-M 'I -4 m 2'
_atom_sites_solution_hydrogens geom
_audit_creation_date 2015-11-11
_audit_creation_method
;
Olex2 1.2
(compiled 2015.09.30 svn.r3233 for OlexSys, GUI svn.r5103)
;
_cell_angle_alpha 90
_cell_angle_beta 90
_cell_angle_gamma 90
_cell_formula_units_Z 2
_cell_length_a 17.3699(10)
_cell_length_b 17.3699(10)
_cell_length_c 19.8944(12)
_cell_measurement_reflns_used 2228
_cell_measurement_temperature 293(2)
_cell_measurement_theta_max 26.7730
_cell_measurement_theta_min 3.6980
_cell_volume 6002.4(6)
_computing_cell_refinement
;
CrysAlisPro, Agilent Technologies,
Version 1.171.37.35 (release 13-08-2014 CrysAlis171 .NET)
(compiled Aug 13 2014,18:06:01)
;
_computing_data_collection
;
CrysAlisPro, Agilent Technologies,
Version 1.171.37.35 (release 13-08-2014 CrysAlis171 .NET)
(compiled Aug 13 2014,18:06:01)
;
_computing_data_reduction
;
CrysAlisPro, Agilent Technologies,
Version 1.171.37.35 (release 13-08-2014 CrysAlis171 .NET)
(compiled Aug 13 2014,18:06:01)
;
_computing_molecular_graphics 'Olex2 (Dolomanov et al., 2009)'
_computing_publication_material 'Olex2 (Dolomanov et al., 2009)'
_computing_structure_refinement 'ShelXL (Sheldrick, 2015)'
_diffrn_ambient_temperature 293(2)
_diffrn_detector 'CCD plate'
_diffrn_detector_area_resol_mean 5.3031
_diffrn_detector_type AtlasS2
_diffrn_measured_fraction_theta_full 0.994
_diffrn_measured_fraction_theta_max 0.994
_diffrn_measurement_details
;
#__ type_ start__ end____ width___ exp.time_
  1 omega  -17.00   10.00   1.0000   35.0000
omega____ theta____ kappa____ phi______ frames
    -      -11.7729  -99.0000 -150.0000 27

#__ type_ start__ end____ width___ exp.time_
  2 omega  -61.00   32.00   1.0000   35.0000
omega____ theta____ kappa____ phi______ frames
    -       11.7729  -57.0000   30.0000 93

#__ type_ start__ end____ width___ exp.time_
  3 omega  -28.00    3.00   1.0000   35.0000
omega____ theta____ kappa____ phi______ frames
    -       11.7729   19.0000  -90.0000 31
;
_diffrn_measurement_device 'four-circle diffractometer'
_diffrn_measurement_device_type 'SuperNova, Dual, Cu at zero, AtlasS2'
_diffrn_measurement_method '\w scans'
_diffrn_orient_matrix_UB_11 -0.0371904000
_diffrn_orient_matrix_UB_12 -0.0119397000
_diffrn_orient_matrix_UB_13 0.0104166000
_diffrn_orient_matrix_UB_21 0.0098991000
_diffrn_orient_matrix_UB_22 0.0078495000
_diffrn_orient_matrix_UB_23 0.0338974000
_diffrn_orient_matrix_UB_31 -0.0136381000
_diffrn_orient_matrix_UB_32 0.0382546000
_diffrn_orient_matrix_UB_33 -0.0037129000
_diffrn_radiation_monochromator mirror
_diffrn_radiation_probe x-ray
_diffrn_radiation_type MoK\a
_diffrn_radiation_wavelength 0.71073
_diffrn_reflns_av_R_equivalents 0.0714
_diffrn_reflns_av_unetI/netI 0.0815
_diffrn_reflns_Laue_measured_fraction_full 0.994
_diffrn_reflns_Laue_measured_fraction_max 0.994
_diffrn_reflns_limit_h_max 14
_diffrn_reflns_limit_h_min -20
_diffrn_reflns_limit_k_max 17
_diffrn_reflns_limit_k_min -20
_diffrn_reflns_limit_l_max 23
_diffrn_reflns_limit_l_min -20
_diffrn_reflns_number 9679
_diffrn_reflns_point_group_measured_fraction_full 0.994
_diffrn_reflns_point_group_measured_fraction_max 0.994
_diffrn_reflns_theta_full 24.989
_diffrn_reflns_theta_max 24.989
_diffrn_reflns_theta_min 3.665
_diffrn_source 'SuperNova (Mo) X-ray Source'
_exptl_absorpt_coefficient_mu 1.120
_exptl_absorpt_correction_T_max 1.00000
_exptl_absorpt_correction_T_min 0.42980
_exptl_absorpt_correction_type multi-scan
_exptl_absorpt_process_details
;
CrysAlisPro, Agilent Technologies,
Version 1.171.37.35 (release 13-08-2014 CrysAlis171 .NET)
(compiled Aug 13 2014,18:06:01)
Empirical absorption correction using spherical harmonics,
 implemented in SCALE3 ABSPACK scaling algorithm.
;
_exptl_crystal_density_diffrn 0.881
_exptl_crystal_description
;
;
_exptl_crystal_F_000 1584
_platon_squeeze_details
;
;
_refine_diff_density_max 1.936
_refine_diff_density_min -0.620
_refine_diff_density_rms 0.124
_refine_ls_abs_structure_details
;
 Flack x determined using 720 quotients [(I+)-(I-)]/[(I+)+(I-)]
 (Parsons, Flack and Wagner, Acta Cryst. B69 (2013) 249-259).
;
_refine_ls_abs_structure_Flack 0.46(3)
_refine_ls_extinction_method none
_refine_ls_goodness_of_fit_ref 0.997
_refine_ls_hydrogen_treatment constr
_refine_ls_matrix_type full
_refine_ls_number_parameters 132
_refine_ls_number_reflns 2825
_refine_ls_number_restraints 84
_refine_ls_restrained_S_all 0.996
_refine_ls_R_factor_all 0.0860
_refine_ls_R_factor_gt 0.0675
_refine_ls_shift/su_max 0.000
_refine_ls_shift/su_mean 0.000
_refine_ls_structure_factor_coef Fsqd
_refine_ls_weighting_details 'w=1/[\s^2^(Fo^2^)+(0.1085P)^2^] where P=(Fo^2^+2Fc^2^)/3'
_refine_ls_weighting_scheme calc
_refine_ls_wR_factor_gt 0.1700
_refine_ls_wR_factor_ref 0.1823
_reflns_Friedel_coverage 0.851
_reflns_Friedel_fraction_full 0.995
_reflns_Friedel_fraction_max 0.995
_reflns_number_gt 2135
_reflns_number_total 2825
_reflns_threshold_expression 'I > 2\s(I)'
_cod_data_source_file ic6b03170_si_002.cif
_cod_data_source_block 1
_cod_original_cell_volume 6002.4(8)
_cod_database_code 4345241
_chemical_oxdiff_formula 'C H O N Co'
_shelx_space_group_comment
;
The symmetry employed for this shelxl refinement is uniquely defined
by the following loop, which should always be used as a source of
symmetry information in preference to the above space-group names.
They are only intended as comments.
;
_reflns_odcompleteness_completeness 99.49
_reflns_odcompleteness_iscentric 1
_reflns_odcompleteness_theta 26.32
_olex2_refinement_description
;
1. Fixed Uiso
 At 1.2 times of:
  All C(H) groups
2. Uiso/Uaniso restraints and constraints
C00H \\sim C9 \\sim C14 \\sim C00G \\sim N008 \\sim C00B: within 2A with sigma
of 0.01 and sigma for terminal atoms of 0.02
C00A \\sim C00F \\sim C00E: within 2A with sigma of 0.01 and sigma for terminal
atoms of 0.02
Uanis(O00) \\sim Ueq: with sigma of 0.001 and sigma for terminal atoms of 0.002
Uanis(O1) \\sim Ueq: with sigma of 0.001 and sigma for terminal atoms of 0.002
3. Others
 Sof(C00G)=Sof(H00G)=Sof(C00H)=Sof(H00H)=1-FVAR(1)
 Sof(C9)=Sof(H9)=Sof(C14)=Sof(H14)=FVAR(1)
4.a Aromatic/amide H refined with riding coordinates:
 C00E(H00E), C00F(H00F), C00G(H00G), C00H(H00H), C9(H9), C14(H14)
;
_shelx_shelxl_version_number 2014/7
_olex2_submission_special_instructions 'No special instructions were received'

loop_
_space_group_symop_operation_xyz
'x, y, z'
'-x, -y, z'
'y, -x, -z'
'-y, x, -z'
'x, -y, z'
'-x, y, z'
'y, x, -z'
'-y, -x, -z'
'x+1/2, y+1/2, z+1/2'
'-x+1/2, -y+1/2, z+1/2'
'y+1/2, -x+1/2, -z+1/2'
'-y+1/2, x+1/2, -z+1/2'
'x+1/2, -y+1/2, z+1/2'
'-x+1/2, y+1/2, z+1/2'
'y+1/2, x+1/2, -z+1/2'
'-y+1/2, -x+1/2, -z+1/2'

loop_
_atom_site_label
_atom_site_type_symbol
_atom_site_fract_x
_atom_site_fract_y
_atom_site_fract_z
_atom_site_U_iso_or_equiv
_atom_site_adp_type
_atom_site_occupancy
_atom_site_site_symmetry_order
_atom_site_calc_flag
_atom_site_refinement_flags_posn
_atom_site_refinement_flags_adp
_atom_site_refinement_flags_occupancy
_atom_site_disorder_assembly
_atom_site_disorder_group
Co1 Co 0.41124(6) 0.58876(6) 0.0000 0.0251(5) Uani 1 2 d S T P . .
Co2 Co 0.5000 0.59483(10) 0.44784(9) 0.0283(5) Uani 1 2 d S T P . .
O4 O 0.5000 0.5796(3) 0.5528(3) 0.0048(15) Uani 1 2 d S TU P . .
O1 O 0.5000 0.5000 0.0000 0.0121(19) Uani 1 8 d S TU P . .
O2 O 0.5000 0.6594(4) -0.0257(4) 0.0257(19) Uani 1 2 d S T P . .
O3 O 0.4359(4) 0.6052(4) 0.1005(3) 0.0397(17) Uani 1 1 d . . . . .
O5 O 0.5939(4) 0.6632(4) 0.4635(3) 0.0382(17) Uani 1 1 d . . . . .
N2 N 0.8261(4) 0.8261(4) 0.5000 0.040(2) Uani 1 2 d S TU P . .
N1 N 0.5000 0.6080(7) 0.3442(5) 0.038(3) Uani 1 2 d S T P . .
C2 C 0.5000 0.6093(8) 0.2040(5) 0.033(3) Uani 1 2 d S TU P . .
C6 C 0.7118(5) 0.7118(5) 0.5000 0.034(3) Uani 1 2 d S TU P . .
C1 C 0.5000 0.6064(7) 0.1293(5) 0.025(2) Uani 1 2 d S T P . .
C5 C 0.6516(4) 0.6516(4) 0.5000 0.024(2) Uani 1 2 d S T P A .
C4 C 0.5642(6) 0.6083(9) 0.3090(5) 0.066(3) Uani 1 1 d . U . . .
H00E H 0.6108 0.6080 0.3321 0.079 Uiso 1 1 calc R . . . .
C3 C 0.5660(6) 0.6092(8) 0.2389(5) 0.060(3) Uani 1 1 d . U . . .
H00F H 0.6130 0.6097 0.2164 0.073 Uiso 1 1 calc R . . . .
C7 C 0.7696(13) 0.7125(12) 0.5493(11) 0.047(4) Uani 0.65(3) 1 d . U . A 1
H00G H 0.7715 0.6746 0.5823 0.057 Uiso 0.65(3) 1 calc R . . A 1
C8 C 0.8246(14) 0.7721(12) 0.5474(10) 0.047(4) Uani 0.65(3) 1 d . U . A 1
H00H H 0.8618 0.7738 0.5810 0.056 Uiso 0.65(3) 1 calc R . . A 1
C10 C 0.795(2) 0.796(2) 0.5577(18) 0.044(4) Uani 0.35(3) 1 d . U . A 2
H9 H 0.8093 0.8182 0.5983 0.052 Uiso 0.35(3) 1 calc R . . A 2
C9 C 0.744(2) 0.737(2) 0.5601(18) 0.044(4) Uani 0.35(3) 1 d . U . A 2
H14 H 0.7310 0.7138 0.6007 0.052 Uiso 0.35(3) 1 calc R . . A 2

loop_
_atom_site_aniso_label
_atom_site_aniso_U_11
_atom_site_aniso_U_22
_atom_site_aniso_U_33
_atom_site_aniso_U_23
_atom_site_aniso_U_13
_atom_site_aniso_U_12
Co1 0.0299(6) 0.0299(6) 0.0154(7) -0.0039(6) -0.0039(6) 0.0066(7)
Co2 0.0297(10) 0.0393(11) 0.0160(7) 0.0031(8) 0.000 0.000
O4 0.0048(19) 0.0071(18) 0.0025(18) -0.0004(13) 0.000 0.000
O1 0.0125(19) 0.0125(19) 0.011(2) 0.000 0.000 0.000
O2 0.043(5) 0.014(4) 0.020(4) 0.002(3) 0.000 0.000
O3 0.043(4) 0.054(4) 0.023(3) -0.003(3) -0.001(3) 0.011(3)
O5 0.042(4) 0.033(4) 0.040(4) 0.004(3) 0.003(3) -0.014(3)
N2 0.045(4) 0.045(4) 0.030(5) 0.005(4) -0.005(4) -0.004(5)
N1 0.057(8) 0.042(7) 0.015(4) 0.010(5) 0.000 0.000
C2 0.031(6) 0.058(8) 0.011(5) 0.001(6) 0.000 0.000
C6 0.039(4) 0.039(4) 0.025(5) 0.008(4) -0.008(4) -0.013(5)
C1 0.031(7) 0.028(7) 0.017(5) -0.006(5) 0.000 0.000
C5 0.026(4) 0.026(4) 0.021(5) 0.005(5) -0.005(5) -0.006(5)
C4 0.027(5) 0.142(9) 0.030(5) 0.002(6) -0.010(5) -0.010(6)
C3 0.036(5) 0.119(8) 0.026(4) 0.001(5) 0.005(4) -0.005(5)
C7 0.051(8) 0.045(7) 0.046(6) 0.011(6) -0.004(7) -0.010(6)
C8 0.050(8) 0.050(7) 0.041(6) 0.011(6) -0.006(7) -0.012(6)
C10 0.049(8) 0.048(8) 0.034(7) 0.003(7) -0.004(8) -0.010(7)
C9 0.048(8) 0.045(8) 0.038(7) 0.004(8) -0.002(8) -0.016(7)

loop_
_atom_type_symbol
_atom_type_description
_atom_type_scat_dispersion_real
_atom_type_scat_dispersion_imag
_atom_type_scat_source
C C 0.0033 0.0016 'International Tables Vol C Tables 4.2.6.8 and 6.1.1.4'
H H 0.0000 0.0000 'International Tables Vol C Tables 4.2.6.8 and 6.1.1.4'
Co Co 0.3494 0.9721 'International Tables Vol C Tables 4.2.6.8 and 6.1.1.4'
N N 0.0061 0.0033 'International Tables Vol C Tables 4.2.6.8 and 6.1.1.4'
O O 0.0106 0.0060 'International Tables Vol C Tables 4.2.6.8 and 6.1.1.4'

loop_
_geom_angle_atom_site_label_1
_geom_angle_atom_site_label_2
_geom_angle_atom_site_label_3
_geom_angle
_geom_angle_site_symmetry_1
_geom_angle_site_symmetry_3
O2 Co1 O1 83.71(16) 4_655 .
O2 Co1 O1 83.71(16) . .
O2 Co1 O2 167.4(3) . 4_655
O2 Co1 O3 90.1(3) . .
O2 Co1 O3 89.2(3) 4_655 .
O2 Co1 O3 89.2(3) . 8_665
O2 Co1 O3 90.1(3) 4_655 8_665
O2 Co1 N2 96.29(16) 4_655 11_465
O2 Co1 N2 96.29(16) . 11_465
O3 Co1 O1 87.2(2) 8_665 .
O3 Co1 O1 87.2(2) . .
O3 Co1 O3 174.4(4) . 8_665
O3 Co1 N2 92.8(2) 8_665 11_465
O3 Co1 N2 92.8(2) . 11_465
N2 Co1 O1 180.0 11_465 .
O4 Co2 O4 84.8(3) . 3_566
O4 Co2 O4 84.8(3) . 4_656
O4 Co2 O4 80.0(2) 4_656 3_566
O5 Co2 O4 85.5(2) 6_655 .
O5 Co2 O4 86.2(2) 6_655 4_656
O5 Co2 O4 86.2(2) . 3_566
O5 Co2 O4 85.5(2) . .
O5 Co2 O4 163.8(3) 6_655 3_566
O5 Co2 O4 163.8(3) . 4_656
O5 Co2 O5 106.1(4) 6_655 .
O5 Co2 N1 95.0(3) . .
O5 Co2 N1 95.0(3) 6_655 .
N1 Co2 O4 179.1(4) . .
N1 Co2 O4 94.5(3) . 4_656
N1 Co2 O4 94.5(3) . 3_566
Co2 O4 Co2 94.3(2) . 4_656
Co2 O4 Co2 94.3(2) . 3_566
Co2 O4 Co2 100.0(2) 4_656 3_566
Co1 O1 Co1 90.0 4_655 2_665
Co1 O1 Co1 90.0 3_565 2_665
Co1 O1 Co1 90.0 . 4_655
Co1 O1 Co1 180.00(4) 4_655 3_565
Co1 O1 Co1 90.0 . 3_565
Co1 O1 Co1 180.0 . 2_665
Co1 O2 Co1 98.5(3) . 3_565
C1 O3 Co1 129.1(6) . .
C5 O5 Co2 129.3(6) . .
C8 N2 Co1 120.8(9) . 12_655
C8 N2 Co1 120.8(9) 7_556 12_655
C8 N2 C8 118.5(18) 7_556 .
C10 N2 Co1 123.3(14) . 12_655
C10 N2 Co1 123.3(14) 7_556 12_655
C10 N2 C10 113(3) . 7_556
C4 N1 Co2 121.9(5) 6_655 .
C4 N1 Co2 121.9(5) . .
C4 N1 C4 115.8(11) . 6_655
C3 C2 C1 121.2(5) . .
C3 C2 C1 121.2(5) 6_655 .
C3 C2 C3 117.6(11) . 6_655
C7 C6 C5 120.8(8) 7_556 .
C7 C6 C5 120.8(8) . .
C7 C6 C7 118.5(17) 7_556 .
C9 C6 C5 120.4(14) 7_556 .
C9 C6 C5 120.4(14) . .
C9 C6 C9 119(3) . 7_556
O3 C1 O3 125.4(10) . 6_655
O3 C1 C2 117.3(5) . .
O3 C1 C2 117.3(5) 6_655 .
O5 C5 O5 126.4(10) . 7_556
O5 C5 C6 116.8(5) . .
O5 C5 C6 116.8(5) 7_556 .
N1 C4 H00E 118.3 . .
N1 C4 C3 123.4(10) . .
C3 C4 H00E 118.3 . .
C2 C3 C4 119.9(10) . .
C2 C3 H00F 120.0 . .
C4 C3 H00F 120.0 . .
C6 C7 H00G 120.9 . .
C6 C7 C8 118.2(16) . .
C8 C7 H00G 120.9 . .
N2 C8 C7 123.3(17) . .
N2 C8 H00H 118.3 . .
C7 C8 H00H 118.3 . .
N2 C10 H9 117.5 . .
C9 C10 N2 125(3) . .
C9 C10 H9 117.5 . .
C6 C9 H14 121.0 . .
C10 C9 C6 118(3) . .
C10 C9 H14 121.0 . .

loop_
_geom_bond_atom_site_label_1
_geom_bond_atom_site_label_2
_geom_bond_distance
_geom_bond_site_symmetry_2
Co1 O1 2.1803(15) .
Co1 O2 2.035(5) 4_655
Co1 O2 2.035(5) .
Co1 O3 2.064(6) .
Co1 O3 2.064(6) 8_665
Co1 N2 2.093(11) 11_465
Co2 O4 2.104(6) .
Co2 O4 2.150(4) 3_566
Co2 O4 2.150(4) 4_656
Co2 O5 2.041(6) 6_655
Co2 O5 2.041(6) .
Co2 N1 2.075(9) .
O4 Co2 2.151(4) 4_656
O4 Co2 2.151(4) 3_566
O1 Co1 2.1803(15) 3_565
O1 Co1 2.1803(15) 4_655
O1 Co1 2.1803(15) 2_665
O2 Co1 2.035(5) 3_565
O3 C1 1.253(8) .
O5 C5 1.254(8) .
N2 Co1 2.093(11) 12_655
N2 C8 1.330(19) .
N2 C8 1.330(19) 7_556
N2 C10 1.37(3) 7_556
N2 C10 1.37(3) .
N1 C4 1.317(11) 6_655
N1 C4 1.317(11) .
C2 C1 1.486(15) .
C2 C3 1.341(12) .
C2 C3 1.341(12) 6_655
C6 C5 1.480(16) .
C6 C7 1.40(2) .
C6 C7 1.40(2) 7_556
C6 C9 1.39(3) .
C6 C9 1.39(3) 7_556
C1 O3 1.253(8) 6_655
C5 O5 1.255(8) 7_556
C4 H00E 0.9300 .
C4 C3 1.396(15) .
C3 H00F 0.9300 .
C7 H00G 0.9300 .
C7 C8 1.41(2) .
C8 H00H 0.9300 .
C10 H9 0.9300 .
C10 C9 1.35(4) .
C9 H14 0.9300 .

loop_
_geom_torsion_atom_site_label_1
_geom_torsion_atom_site_label_2
_geom_torsion_atom_site_label_3
_geom_torsion_atom_site_label_4
_geom_torsion
_geom_torsion_site_symmetry_1
_geom_torsion_site_symmetry_4
Co1 O3 C1 O3 7.7(19) . 6_655
Co1 O3 C1 C2 -172.2(8) . .
Co1 N2 C8 C7 -178.8(13) 12_655 .
Co1 N2 C10 C9 -175(3) 12_655 .
Co2 O5 C5 O5 -1.2(3) . 7_556
Co2 O5 C5 C6 178.8(3) . .
Co2 N1 C4 C3 173.3(10) . .
N2 C10 C9 C6 -10(5) . .
N1 C4 C3 C2 0(2) . .
C6 C7 C8 N2 -2(3) . .
C1 C2 C3 C4 -177.0(12) . .
C5 C6 C7 C8 -178.9(12) . .
C5 C6 C9 C10 -175(2) . .
C4 N1 C4 C3 0(3) 6_655 .
C3 C2 C1 O3 178.7(12) . .
C3 C2 C1 O3 -178.7(12) 6_655 6_655
C3 C2 C1 O3 1(2) 6_655 .
C3 C2 C1 O3 -1(2) . 6_655
C3 C2 C3 C4 1(3) 6_655 .
C7 C6 C5 O5 166.1(13) 7_556 7_556
C7 C6 C5 O5 -13.9(13) . 7_556
C7 C6 C5 O5 -13.9(13) 7_556 .
C7 C6 C5 O5 166.1(13) . .
C7 C6 C7 C8 1.1(12) 7_556 .
C8 N2 C8 C7 1.2(13) 7_556 .
C10 N2 C10 C9 5(3) 7_556 .
C9 C6 C5 O5 -45(2) . 7_556
C9 C6 C5 O5 135(2) . .
C9 C6 C5 O5 135(2) 7_556 7_556
C9 C6 C5 O5 -45(2) 7_556 .
C9 C6 C9 C10 5(2) 7_556 .

loop_
_platon_squeeze_void_nr
_platon_squeeze_void_average_x
_platon_squeeze_void_average_y
_platon_squeeze_void_average_z
_platon_squeeze_void_volume
_platon_squeeze_void_count_electrons
_platon_squeeze_void_content
1 -0.029 0.294 0.343 3529 415 ' '
